data_9009662
loop_
_publ_author_name
'Gualtieri, A. F.'

_publ_section_title
;
 Accuracy of XRPD QPA using the combined Rietveld-RIR method
 Locality: Latera, Viterbo, Italy
;
_journal_name_full 'Journal of Applied Crystallography'
_journal_page_first 267
_journal_page_last 278
_journal_paper_doi 10.1107/S002188989901643X
_journal_volume 33
_journal_year 2000
_chemical_formula_sum 'Al K O8 Si3'
_chemical_name_mineral Sanidine
_space_group_IT_number 12
_symmetry_space_group_name_Hall '-C 2y'
_symmetry_space_group_name_H-M 'C 1 2/m 1'
_cell_angle_alpha 90
_cell_angle_beta 115.9855
_cell_angle_gamma 90
_cell_length_a 8.53573
_cell_length_b 13.03129
_cell_length_c 7.17536
_cell_formula_units_Z 4
_cell_volume 717.440
_exptl_crystal_density_diffrn 2.577
_cod_original_formula_sum 'K (Al Si3) O8'
_cod_database_code 9009662

loop_
_symmetry_equiv_pos_as_xyz
x,y,z
1/2+x,1/2+y,z
x,-y,z
1/2+x,1/2-y,z
-x,y,-z
1/2-x,1/2+y,-z
-x,-y,-z
1/2-x,1/2-y,-z

loop_
_atom_site_label
_atom_site_fract_x
_atom_site_fract_y
_atom_site_fract_z
_atom_site_occupancy
_atom_site_U_iso_or_equiv
K 0.28400 0.00000 0.13710 1.00000 0.02700
Al1 0.00930 0.18440 0.22380 0.25000 0.01000
Si1 0.00930 0.18440 0.22380 0.75000 0.01000
Al2 0.70760 0.11770 0.34430 0.25000 0.01100
Si2 0.70760 0.11770 0.34430 0.75000 0.01100
O1 0.00000 0.14610 0.00000 1.00000 0.02300
O2 0.63400 0.00000 0.28550 1.00000 0.01900
O3 0.82770 0.14540 0.22780 1.00000 0.02000
O4 0.03380 0.30980 0.25770 1.00000 0.02500
O5 0.18120 0.12640 0.40520 1.00000 0.02400
